data_7130336
loop_
_publ_author_name
'Broto-Ribas, Anna'
'Guti\'errez, Susana'
'Imaz, Inhar'
'Carn\'e-S\'anchez, Arnau'
'G\'andara, Felipe'
'Juanhuix, Judith'
'Maspoch, Daniel'

_publ_section_title
;
 Synthesis of the Two Isomers of Heteroleptic Rh12L6L&#x2019;6
 Metal-Organic Polyhedra by Screening of Complementary Linkers
;
_journal_name_full 'Chemical Communications'
_journal_paper_doi 10.1039/D2CC03220A
_journal_year 2022
_chemical_formula_moiety 'C228 H264 N12 O66 Rh12'
_chemical_formula_sum 'C228 H264 N12 O66 Rh12'
_chemical_formula_weight 5463.42
_space_group_crystal_system trigonal
_space_group_IT_number 148
_space_group_name_Hall '-R 3'
_space_group_name_H-M_alt 'R -3 :H'
_atom_sites_solution_hydrogens geom
_audit_creation_date 2021-07-19
_audit_creation_method
;
Olex2 1.3
(compiled 2020.11.12 svn.r5f609507 for OlexSys, GUI svn.r6272)
;
_audit_update_record
;
2021-07-22 deposited with the CCDC.	2022-07-18 downloaded from the CCDC.
;
_cell_angle_alpha 90
_cell_angle_beta 90
_cell_angle_gamma 120
_cell_formula_units_Z 3
_cell_length_a 26.590
_cell_length_b 26.590
_cell_length_c 43.610
_cell_measurement_reflns_used 0.82656
_cell_measurement_temperature 100
_cell_measurement_theta_max 60
_cell_measurement_theta_min 1
_cell_volume 26702.590
_computing_molecular_graphics 'Olex2 1.3 (Dolomanov et al., 2009)'
_computing_publication_material 'Olex2 1.3 (Dolomanov et al., 2009)'
_computing_structure_refinement 'SHELXL 2018/3 (Sheldrick, 2015)'
_computing_structure_solution 'SHELXT 2014/5 (Sheldrick, 2014)'
_diffrn_ambient_temperature 100
_diffrn_measured_fraction_theta_full 0.999
_diffrn_measured_fraction_theta_max 0.999
_diffrn_measurement_device_type synchrotron
_diffrn_radiation_type synchrotron
_diffrn_radiation_wavelength 0.82653
_diffrn_reflns_av_R_equivalents 0.0718
_diffrn_reflns_av_unetI/netI 0.0802
_diffrn_reflns_Laue_measured_fraction_full 0.999
_diffrn_reflns_Laue_measured_fraction_max 0.999
_diffrn_reflns_limit_h_max 22
_diffrn_reflns_limit_h_min 0
_diffrn_reflns_limit_k_max 23
_diffrn_reflns_limit_k_min 0
_diffrn_reflns_limit_l_max 44
_diffrn_reflns_limit_l_min -44
_diffrn_reflns_number 64408
_diffrn_reflns_point_group_measured_fraction_full 0.999
_diffrn_reflns_point_group_measured_fraction_max 0.999
_diffrn_reflns_theta_full 24.933
_diffrn_reflns_theta_max 24.933
_diffrn_reflns_theta_min 1.496
_exptl_absorpt_coefficient_mu 0.894
_exptl_absorpt_correction_type none
_exptl_crystal_colour green
_exptl_crystal_colour_primary green
_exptl_crystal_density_diffrn 1.019
_exptl_crystal_description hexagonal
_exptl_crystal_F_000 8352
_exptl_crystal_size_max 0.34
_exptl_crystal_size_mid 0.18
_exptl_crystal_size_min 0.04
_refine_diff_density_max 0.589
_refine_diff_density_min -0.465
_refine_diff_density_rms 0.084
_refine_ls_extinction_method none
_refine_ls_goodness_of_fit_ref 1.058
_refine_ls_hydrogen_treatment constr
_refine_ls_matrix_type full
_refine_ls_number_parameters 412
_refine_ls_number_reflns 6603
_refine_ls_number_restraints 195
_refine_ls_restrained_S_all 1.401
_refine_ls_R_factor_all 0.1042
_refine_ls_R_factor_gt 0.0806
_refine_ls_shift/su_max 0.002
_refine_ls_shift/su_mean 0.000
_refine_ls_structure_factor_coef Fsqd
_refine_ls_weighting_details 'w=1/[\s^2^(Fo^2^)+(0.2000P)^2^] where P=(Fo^2^+2Fc^2^)/3'
_refine_ls_weighting_scheme calc
_refine_ls_wR_factor_gt 0.2688
_refine_ls_wR_factor_ref 0.2970
_reflns_Friedel_coverage 0.000
_reflns_number_gt 3800
_reflns_number_total 6603
_reflns_threshold_expression 'I > 2\s(I)'
_cod_data_source_file d2cc03220a2.cif
_cod_data_source_block c12_anna
_cod_original_cell_volume 26702.6
_cod_original_sg_symbol_H-M 'R -3'
_cod_database_code 7130336
_shelx_shelxl_version_number 2018/3
_shelx_space_group_comment
;
The symmetry employed for this shelxl refinement is uniquely defined
by the following loop, which should always be used as a source of
symmetry information in preference to the above space-group names.
They are only intended as comments.
;
_shelx_estimated_absorpt_t_max 0.965
_shelx_estimated_absorpt_t_min 0.751
_olex2_refinement_description
;
1. Fixed Uiso
 At 1.2 times of:
  All C(H) groups, All C(H,H) groups
 At 1.5 times of:
  All C(H,H,H) groups
2. Restrained distances
 N2A-C13A
 1.4 with sigma of 0.02
 C13A-N2A
 1.4 with sigma of 0.02
 C12I-C13I
 1.5 with sigma of 0.02
 C15I-C16I
 1.5 with sigma of 0.02
 N1A-N2A
 1 with sigma of 0.02
 C16I-C17I
 1.57 with sigma of 0.02
 C17I-C19I
 2.5 with sigma of 0.02
 C18I-C16I
 2 with sigma of 0.02
 C16I-C18I
 4 with sigma of 0.02
 C18I-C19I
 1.5 with sigma of 0.02
 C19I-C20I
 1.5 with sigma of 0.02
 C15I-C17I
 2.5 with sigma of 0.02
 C16I-C15I
 1.45 with sigma of 0.02
 C20I-C19I
 1.45 with sigma of 0.02
 C18I-C17I
 1.45 with sigma of 0.02
 C14I-C16I
 2.47 with sigma of 0.02
 C14I-C12I
 2.47 with sigma of 0.02
 C13I-C14I
 1.45 with sigma of 0.02
 C14I-C15I
 1.45 with sigma of 0.02
 C14I-C13I
 1.45 with sigma of 0.02
 C13I-C12I
 1.45 with sigma of 0.02
 C15I-C14I \\sim C14I-C13I
 with sigma of 0.02
3. Rigid bond restraints
 C14I, C15I, C16I, C18I
 with sigma for 1-2 distances of 0.01 and sigma for 1-3 distances of 0.01
 C18I, C20I, C19I, C17I, C16I, C15I, C14I
 with sigma for 1-2 distances of 0.01 and sigma for 1-3 distances of 0.01
 C19I, C18I, C17I, C16I, C15I
 with sigma for 1-2 distances of 0.01 and sigma for 1-3 distances of 0.01
 C2A, C3A, C4A, C5A, C6A, C7A, N1A, N2A, C13A, C12A, C11A, C9A, C10A, C14A
 with sigma for 1-2 distances of 0.01 and sigma for 1-3 distances of 0.01
 C1T, C2T, C3T, C4T, O1T
 with sigma for 1-2 distances of 0.01 and sigma for 1-3 distances of 0.01
4. Uiso/Uaniso restraints and constraints
C9A \\sim C10A \\sim C11A \\sim C12A \\sim C13A \\sim C14A \\sim N2A \\sim N1A
\\sim C6A \\sim C5A \\sim C4A \\sim C3A \\sim C2A \\sim C7A: within 2A with
sigma of 0.04 and sigma for terminal atoms of 0.08 within 2A
Uanis(C20I) = Uanis(C19I) = Uanis(C18I) = Uanis(C17I) = Uanis(C16I) =
Uanis(C15I) = Uanis(C14I) = Uanis(C13I)
Uanis(C14I) = Uanis(C15I) = Uanis(C16I) = Uanis(C17I) = Uanis(C18I)
5. Rigid body (RIGU) restrains
 O5I, C9I, C10I, C11I, C12I, C13I, C14I, C15I
 with sigma for 1-2 distances of 0.1 and sigma for 1-3 distances of 0.1
 O5I, C9I, C10I, C11I, C12I, C13I, C14I
 with sigma for 1-2 distances of 0.004 and sigma for 1-3 distances of 0.004
6.a Secondary CH2 refined with riding coordinates:
 C4T(H4TA,H4TB), C10I(H10A,H10B), C1T(H1TA,H1TB), C9I(H9IA,H9IB), C11I(H11A,
 H11B), C12I(H12A,H12B), C14I(H14A,H14B), C16I(H16A,H16B), C3T(H3TA,H3TB),
 C2T(H2TA,H2TB), C15I(H15A,H15B), C13I(H13A,H13B), C18I(H18A,H18B), C17I(H17A,
 H17B), C19I(H19A,H19B)
6.b Me refined with riding coordinates:
 C20I(H20A,H20B,H20C)
6.c Aromatic/amide H refined with riding coordinates:
 C7I(H7I), C3I(H3I), C5I(H5I), C12A(H12C), C11A(H11C), C10A(H10C), C14A(H14C),
 C7A(H7A), C3A(H3A), C4A(H4A), C5A(H5A)
6.d Fitted hexagon refined as free rotating group:
 C13A(C12A,C11A,C10A,C9A,C14A), C6A(C7A,C2A,C3A,C4A,C5A)
;
_smtbx_masks_void_probe_radius 1.2
_smtbx_masks_void_truncation_radius 1.2
_olex2_submission_special_instructions 'No special instructions were received'

loop_
_space_group_symop_operation_xyz
'x, y, z'
'-y, x-y, z'
'-x+y, -x, z'
'x+2/3, y+1/3, z+1/3'
'-y+2/3, x-y+1/3, z+1/3'
'-x+y+2/3, -x+1/3, z+1/3'
'x+1/3, y+2/3, z+2/3'
'-y+1/3, x-y+2/3, z+2/3'
'-x+y+1/3, -x+2/3, z+2/3'
'-x, -y, -z'
'y, -x+y, -z'
'x-y, x, -z'
'-x+2/3, -y+1/3, -z+1/3'
'y+2/3, -x+y+1/3, -z+1/3'
'x-y+2/3, x+1/3, -z+1/3'
'-x+1/3, -y+2/3, -z+2/3'
'y+1/3, -x+y+2/3, -z+2/3'
'x-y+1/3, x+2/3, -z+2/3'

loop_
_atom_site_label
_atom_site_type_symbol
_atom_site_fract_x
_atom_site_fract_y
_atom_site_fract_z
_atom_site_U_iso_or_equiv
_atom_site_adp_type
_atom_site_occupancy
_atom_site_site_symmetry_order
_atom_site_calc_flag
_atom_site_refinement_flags_posn
_atom_site_refinement_flags_adp
_atom_site_refinement_flags_occupancy
_atom_site_disorder_assembly
_atom_site_disorder_group
Rh2 Rh 0.41462(4) 0.13277(4) 0.69280(2) 0.1553(5) Uani 1 1 d . . . . .
Rh02 Rh 0.46984(4) 0.17716(4) 0.73779(2) 0.1666(5) Uani 1 1 d . . . . .
O2A O 0.3494(3) 0.1401(3) 0.71132(14) 0.160(2) Uani 1 1 d . . . . .
O1A O 0.4000(3) 0.1803(3) 0.75458(14) 0.172(2) Uani 1 1 d . . . . .
O3A O 0.4368(3) 0.0961(3) 0.75570(14) 0.166(2) Uani 1 1 d . . . . .
O2I O 0.4491(3) 0.2135(3) 0.67478(14) 0.163(2) Uani 1 1 d . . . . .
O1I O 0.4983(3) 0.2546(3) 0.71765(14) 0.174(2) Uani 1 1 d . . . . .
O1T O 0.3653(3) 0.0889(3) 0.64958(15) 0.179(2) Uani 1 1 d . U . . .
O4A O 0.3843(3) 0.0549(3) 0.71307(14) 0.167(2) Uani 1 1 d . . . . .
O4I O 0.6459(3) 0.5169(3) 0.67606(14) 0.163(2) Uani 1 1 d . . . . .
O3I O 0.6349(3) 0.4633(3) 0.71788(15) 0.174(2) Uani 1 1 d . . . . .
C1A C 0.3569(6) 0.1623(5) 0.7383(3) 0.164(3) Uani 1 1 d . . . . .
O5I O 0.4930(5) 0.3814(4) 0.6044(2) 0.225(3) Uani 1 1 d . . . . .
C7I C 0.5482(6) 0.3635(7) 0.6896(2) 0.176(4) Uani 1 1 d . . . . .
H7I H 0.558399 0.361372 0.710280 0.211 Uiso 1 1 calc R U . . .
C4I C 0.5106(7) 0.3733(8) 0.6330(3) 0.197(5) Uani 1 1 d . . . . .
C2I C 0.5071(6) 0.3120(6) 0.6755(2) 0.169(4) Uani 1 1 d . . . . .
C6I C 0.5752(6) 0.4179(6) 0.6754(3) 0.170(4) Uani 1 1 d . . . . .
C8I C 0.6200(7) 0.4676(7) 0.6901(3) 0.170(4) Uani 1 1 d . . . . .
C1I C 0.4820(5) 0.2566(6) 0.6895(3) 0.158(3) Uani 1 1 d . . . . .
C3I C 0.4854(6) 0.3184(5) 0.6459(3) 0.190(4) Uani 1 1 d . . . . .
H3I H 0.454714 0.285898 0.635826 0.228 Uiso 1 1 calc R U . . .
C5I C 0.5570(6) 0.4239(6) 0.6475(3) 0.187(4) Uani 1 1 d . . . . .
H5I H 0.574461 0.460621 0.637634 0.224 Uiso 1 1 calc R U . . .
C4T C 0.3049(5) 0.0591(7) 0.6524(3) 0.210(5) Uani 1 1 d . U . . .
H4TA H 0.290515 0.086723 0.655100 0.252 Uiso 1 1 calc R U . . .
H4TB H 0.292497 0.032553 0.670239 0.252 Uiso 1 1 calc R U . . .
C8A C 0.3998(5) 0.0537(6) 0.7402(3) 0.167(3) Uani 1 1 d . . . . .
O1H O 0.5270(5) 0.2224(6) 0.7833(2) 0.316(7) Uani 1 1 d . . . . .
C10I C 0.4354(8) 0.3508(7) 0.5581(3) 0.260(7) Uani 1 1 d . . . . .
H10A H 0.421330 0.378148 0.562519 0.312 Uiso 1 1 calc R U . . .
H10B H 0.471444 0.371669 0.545802 0.312 Uiso 1 1 calc R U . . .
C1T C 0.3746(7) 0.0417(8) 0.6360(3) 0.252(7) Uani 1 1 d . U . . .
H1TA H 0.413876 0.058527 0.626906 0.303 Uiso 1 1 calc R U . . .
H1TB H 0.370139 0.013160 0.651881 0.303 Uiso 1 1 calc R U . . .
C9I C 0.4490(6) 0.3300(7) 0.5887(3) 0.228(5) Uani 1 1 d . . . . .
H9IA H 0.413465 0.309806 0.601407 0.273 Uiso 1 1 calc R U . . .
H9IB H 0.463441 0.302867 0.584575 0.273 Uiso 1 1 calc R U . . .
C11I C 0.3923(8) 0.3026(8) 0.5407(4) 0.266(7) Uani 1 1 d . . . . .
H11A H 0.355240 0.286154 0.552102 0.319 Uiso 1 1 calc R U . . .
H11B H 0.403719 0.272476 0.540137 0.319 Uiso 1 1 calc R U . . .
C12I C 0.3805(9) 0.3129(10) 0.5083(4) 0.326(9) Uani 1 1 d D . . . .
H12A H 0.357314 0.332676 0.508840 0.391 Uiso 1 1 calc R U . . .
H12B H 0.418043 0.339756 0.498351 0.391 Uiso 1 1 calc R U . . .
C14I C 0.3113(18) 0.2642(15) 0.4666(8) 0.609(13) Uani 1 1 d D U . . .
H14A H 0.333136 0.303979 0.457996 0.731 Uiso 1 1 calc R U . . .
H14B H 0.278675 0.262476 0.478414 0.731 Uiso 1 1 calc R U . . .
C16I C 0.3055(19) 0.1850(14) 0.4346(7) 0.609(13) Uani 1 1 d D U . . .
H16A H 0.273168 0.144767 0.437574 0.731 Uiso 1 1 calc R U . . .
H16B H 0.336475 0.192016 0.449445 0.731 Uiso 1 1 calc R U . . .
C13A C 0.3705(5) -0.0609(5) 0.79899(17) 0.250(5) Uani 1 1 d DG U . . .
C12A C 0.3327(5) -0.1116(4) 0.7834(3) 0.266(6) Uani 1 1 d G U . . .
H12C H 0.317372 -0.148113 0.793318 0.320 Uiso 1 1 calc R U . . .
C11A C 0.3173(4) -0.1087(4) 0.7533(3) 0.264(6) Uani 1 1 d G U . . .
H11C H 0.291394 -0.143245 0.742599 0.316 Uiso 1 1 calc R U . . .
C10A C 0.3397(4) -0.0552(4) 0.73874(17) 0.228(5) Uani 1 1 d G U . . .
H10C H 0.329120 -0.053187 0.718146 0.274 Uiso 1 1 calc R U . . .
C9A C 0.3775(4) -0.0046(4) 0.75434(18) 0.184(4) Uani 1 1 d G U . . .
C14A C 0.3929(4) -0.0074(4) 0.78447(18) 0.204(4) Uani 1 1 d G U . . .
H14C H 0.418803 0.027137 0.795132 0.244 Uiso 1 1 calc R U . . .
C3T C 0.2827(6) 0.0265(7) 0.6241(3) 0.236(5) Uani 1 1 d . U . . .
H3TA H 0.274971 0.049582 0.608976 0.283 Uiso 1 1 calc R U . . .
H3TB H 0.245987 -0.010092 0.628080 0.283 Uiso 1 1 calc R U . . .
C2T C 0.3291(7) 0.0135(9) 0.6119(4) 0.292(9) Uani 1 1 d . U . . .
H2TA H 0.314432 -0.028821 0.610662 0.351 Uiso 1 1 calc R U . . .
H2TB H 0.343626 0.031232 0.591478 0.351 Uiso 1 1 calc R U . . .
C15I C 0.2849(15) 0.2255(16) 0.4403(6) 0.609(13) Uani 1 1 d D U . . .
H15A H 0.242389 0.203002 0.443552 0.731 Uiso 1 1 calc R U . . .
H15B H 0.292094 0.249609 0.421759 0.731 Uiso 1 1 calc R U . . .
C13I C 0.349(2) 0.2600(13) 0.4888(9) 0.609(13) Uani 1 1 d D . . . .
H13A H 0.378251 0.253437 0.477945 0.731 Uiso 1 1 calc R U . . .
H13B H 0.326185 0.225996 0.502216 0.731 Uiso 1 1 calc R U . . .
C18I C 0.343(2) 0.1597(14) 0.3758(8) 0.609(13) Uani 1 1 d D U . . .
H18A H 0.367862 0.145365 0.384884 0.731 Uiso 1 1 calc R U . . .
H18B H 0.306115 0.125214 0.369654 0.731 Uiso 1 1 calc R U . . .
N2A N 0.3969(6) -0.0524(6) 0.8311(2) 0.229(4) Uani 1 1 d D U . . .
N1A N 0.3752(8) -0.0906(7) 0.8406(4) 0.305(8) Uani 1 1 d D U . . .
C17I C 0.3305(17) 0.1917(15) 0.4002(8) 0.609(13) Uani 1 1 d D U . . .
H17A H 0.305774 0.203399 0.388826 0.731 Uiso 1 1 calc R U . . .
H17B H 0.368545 0.227841 0.401994 0.731 Uiso 1 1 calc R U . . .
C19I C 0.3719(18) 0.1923(17) 0.3482(8) 0.609(13) Uani 1 1 d D U . . .
H19A H 0.409010 0.223761 0.356486 0.731 Uiso 1 1 calc R U . . .
H19B H 0.348923 0.211310 0.343432 0.731 Uiso 1 1 calc R U . . .
C20I C 0.3895(19) 0.1841(18) 0.3170(7) 0.609(13) Uani 1 1 d D U . . .
H20A H 0.408734 0.221417 0.306243 0.914 Uiso 1 1 calc R U . . .
H20B H 0.416368 0.169098 0.318846 0.914 Uiso 1 1 calc R U . . .
H20C H 0.355027 0.156386 0.305519 0.914 Uiso 1 1 calc R U . . .
C6A C 0.2591(5) 0.1865(4) 0.79293(17) 0.246(6) Uani 1 1 d G U . . .
C7A C 0.3065(4) 0.1843(4) 0.78110(16) 0.213(4) Uani 1 1 d G U . . .
H7A H 0.339355 0.194206 0.793699 0.256 Uiso 1 1 calc R U . . .
C2A C 0.3059(4) 0.1676(4) 0.75084(17) 0.178(3) Uani 1 1 d G U . . .
C3A C 0.2579(4) 0.1531(4) 0.73241(15) 0.204(4) Uani 1 1 d G U . . .
H3A H 0.257523 0.141648 0.711724 0.244 Uiso 1 1 calc R U . . .
C4A C 0.2105(4) 0.1552(4) 0.7442(2) 0.217(4) Uani 1 1 d G U . . .
H4A H 0.177702 0.145314 0.731640 0.261 Uiso 1 1 calc R U . . .
C5A C 0.2111(4) 0.1719(4) 0.7745(3) 0.259(6) Uani 1 1 d G U . . .
H5A H 0.178706 0.173426 0.782585 0.311 Uiso 1 1 calc R U . . .

loop_
_atom_site_aniso_label
_atom_site_aniso_U_11
_atom_site_aniso_U_22
_atom_site_aniso_U_33
_atom_site_aniso_U_23
_atom_site_aniso_U_13
_atom_site_aniso_U_12
Rh2 0.1764(8) 0.1876(8) 0.0858(6) 0.0067(4) -0.0113(4) 0.0790(6)
Rh02 0.1814(8) 0.2020(9) 0.0836(6) 0.0086(4) -0.0102(4) 0.0712(6)
O2A 0.178(5) 0.183(5) 0.096(4) -0.005(4) -0.025(4) 0.072(4)
O1A 0.203(6) 0.194(6) 0.090(4) -0.009(4) -0.021(4) 0.076(5)
O3A 0.185(6) 0.197(6) 0.094(4) 0.020(4) -0.011(4) 0.079(5)
O2I 0.185(5) 0.191(6) 0.095(4) -0.002(4) -0.010(4) 0.081(5)
O1I 0.198(5) 0.196(6) 0.089(4) 0.004(4) -0.006(4) 0.070(5)
O1T 0.196(5) 0.222(6) 0.116(4) 0.006(4) -0.010(4) 0.103(5)
O4A 0.184(5) 0.201(6) 0.099(4) 0.007(4) -0.030(4) 0.083(4)
O4I 0.211(6) 0.174(5) 0.099(4) 0.011(4) 0.021(4) 0.092(5)
O3I 0.227(6) 0.166(5) 0.102(5) 0.007(4) 0.020(4) 0.078(4)
C1A 0.190(10) 0.176(8) 0.100(8) -0.001(6) -0.002(7) 0.071(7)
O5I 0.280(9) 0.224(8) 0.131(6) 0.033(5) -0.021(6) 0.095(7)
C7I 0.226(11) 0.208(12) 0.100(7) 0.022(9) 0.014(8) 0.113(10)
C4I 0.256(13) 0.229(14) 0.104(8) 0.047(10) 0.020(9) 0.120(12)
C2I 0.200(10) 0.176(11) 0.101(7) 0.006(8) 0.004(7) 0.071(9)
C6I 0.224(11) 0.161(10) 0.095(8) 0.005(8) 0.015(8) 0.073(9)
C8I 0.244(13) 0.201(12) 0.096(8) 0.028(9) 0.035(8) 0.134(11)
C1I 0.179(9) 0.147(9) 0.116(9) -0.003(8) -0.008(7) 0.058(7)
C3I 0.245(12) 0.181(10) 0.110(8) 0.017(7) 0.009(8) 0.081(9)
C5I 0.242(12) 0.183(10) 0.112(9) 0.009(8) -0.010(8) 0.089(9)
C4T 0.182(8) 0.335(16) 0.118(7) -0.019(8) -0.023(7) 0.132(10)
C8A 0.167(9) 0.209(11) 0.117(8) 0.021(8) -0.010(7) 0.087(8)
O1H 0.272(10) 0.374(13) 0.131(6) -0.029(8) -0.046(7) 0.033(9)
C10I 0.298(16) 0.261(14) 0.144(10) 0.055(9) -0.035(9) 0.082(12)
C1T 0.309(14) 0.39(2) 0.148(10) -0.088(11) -0.056(9) 0.246(16)
C9I 0.248(13) 0.257(13) 0.121(8) 0.036(8) -0.001(7) 0.084(10)
C11I 0.303(17) 0.276(16) 0.183(11) 0.019(11) -0.057(11) 0.118(13)
C12I 0.37(2) 0.44(2) 0.175(12) 0.106(12) 0.027(12) 0.207(19)
C14I 0.75(3) 0.55(2) 0.38(2) -0.055(17) -0.183(19) 0.218(19)
C16I 0.75(3) 0.55(2) 0.38(2) -0.055(17) -0.183(19) 0.218(19)
C13A 0.299(15) 0.280(12) 0.204(10) 0.085(8) 0.036(9) 0.170(11)
C12A 0.291(15) 0.267(11) 0.243(13) 0.105(9) 0.028(11) 0.141(11)
C11A 0.296(14) 0.212(9) 0.257(13) 0.077(9) 0.005(11) 0.108(10)
C10A 0.250(13) 0.216(10) 0.194(11) 0.046(7) -0.020(9) 0.098(10)
C9A 0.186(9) 0.218(9) 0.141(7) 0.042(7) -0.004(6) 0.097(7)
C14A 0.242(10) 0.271(10) 0.130(7) 0.066(7) 0.012(7) 0.153(9)
C3T 0.232(10) 0.283(15) 0.171(11) -0.031(10) -0.021(9) 0.113(10)
C2T 0.272(16) 0.43(2) 0.199(15) -0.111(14) -0.059(11) 0.195(16)
C15I 0.75(3) 0.55(2) 0.38(2) -0.055(17) -0.183(19) 0.218(19)
C13I 0.75(3) 0.55(2) 0.38(2) -0.055(17) -0.183(19) 0.218(19)
C18I 0.75(3) 0.55(2) 0.38(2) -0.055(17) -0.183(19) 0.218(19)
N2A 0.318(12) 0.266(11) 0.157(7) 0.128(7) 0.084(7) 0.188(10)
N1A 0.350(16) 0.269(14) 0.269(13) 0.126(12) 0.083(12) 0.135(13)
C17I 0.75(3) 0.55(2) 0.38(2) -0.055(17) -0.183(19) 0.218(19)
C19I 0.75(3) 0.55(2) 0.38(2) -0.055(17) -0.183(19) 0.218(19)
C20I 0.75(3) 0.55(2) 0.38(2) -0.055(17) -0.183(19) 0.218(19)
C6A 0.367(16) 0.282(13) 0.118(8) 0.005(9) 0.058(8) 0.186(14)
C7A 0.322(12) 0.228(10) 0.113(6) 0.011(7) 0.024(8) 0.156(10)
C2A 0.242(10) 0.203(9) 0.093(5) 0.012(6) 0.015(6) 0.115(8)
C3A 0.246(11) 0.246(10) 0.135(8) 0.026(8) 0.017(6) 0.135(10)
C4A 0.257(11) 0.242(11) 0.179(9) 0.031(9) 0.034(8) 0.144(10)
C5A 0.336(14) 0.300(14) 0.194(11) 0.028(12) 0.063(11) 0.198(13)

loop_
_atom_type_symbol
_atom_type_description
_atom_type_scat_dispersion_real
_atom_type_scat_dispersion_imag
_atom_type_scat_source
C C 0.0037 0.0023 'International Tables Vol C Tables 4.2.6.8 and 6.1.1.4'
H H 0.0000 0.0000 'International Tables Vol C Tables 4.2.6.8 and 6.1.1.4'
N N 0.0069 0.0046 'International Tables Vol C Tables 4.2.6.8 and 6.1.1.4'
O O 0.0123 0.0084 'International Tables Vol C Tables 4.2.6.8 and 6.1.1.4'
Rh Rh -0.9378 1.2083 'International Tables Vol C Tables 4.2.6.8 and 6.1.1.4'

loop_
_geom_angle_atom_site_label_1
_geom_angle_atom_site_label_2
_geom_angle_atom_site_label_3
_geom_angle
_geom_angle_site_symmetry_1
_geom_angle_site_symmetry_3
_geom_angle_publ_flag
O2A Rh2 Rh02 88.22(17) . . ?
O2A Rh2 O2I 90.5(3) . . ?
O2A Rh2 O1T 94.6(3) . . ?
O2A Rh2 O4A 90.1(3) . . ?
O2A Rh2 O4I 176.6(3) . 2_655 ?
O2I Rh2 Rh02 87.4(2) . . ?
O2I Rh2 O1T 93.6(3) . . ?
O1T Rh2 Rh02 177.1(2) . . ?
O4A Rh2 Rh02 88.76(18) . . ?
O4A Rh2 O2I 176.1(3) . . ?
O4A Rh2 O1T 90.3(3) . . ?
O4I Rh2 Rh02 88.5(2) 2_655 . ?
O4I Rh2 O2I 88.3(3) 2_655 . ?
O4I Rh2 O1T 88.7(3) 2_655 . ?
O4I Rh2 O4A 90.9(3) 2_655 . ?
Rh2 Rh02 O1H 179.3(3) . . ?
O1A Rh02 Rh2 88.1(2) . . ?
O1A Rh02 O3I 175.7(3) . 2_655 ?
O1A Rh02 O1H 92.6(4) . . ?
O3A Rh02 Rh2 87.6(2) . . ?
O3A Rh02 O1A 89.2(3) . . ?
O3A Rh02 O3I 91.0(3) . 2_655 ?
O3A Rh02 O1H 92.5(4) . . ?
O1I Rh02 Rh2 88.31(19) . . ?
O1I Rh02 O1A 89.9(3) . . ?
O1I Rh02 O3A 175.9(3) . . ?
O1I Rh02 O3I 89.6(3) . 2_655 ?
O1I Rh02 O1H 91.6(4) . . ?
O3I Rh02 Rh2 87.6(2) 2_655 . ?
O3I Rh02 O1H 91.7(4) 2_655 . ?
C1A O2A Rh2 118.0(7) . . ?
C1A O1A Rh02 118.0(7) . . ?
C8A O3A Rh02 118.3(7) . . ?
C1I O2I Rh2 121.6(7) . . ?
C1I O1I Rh02 119.3(7) . . ?
C4T O1T Rh2 115.2(6) . . ?
C4T O1T C1T 100.5(10) . . ?
C1T O1T Rh2 117.5(6) . . ?
C8A O4A Rh2 118.2(8) . . ?
C8I O4I Rh2 122.1(8) . 3_665 ?
C8I O3I Rh02 121.0(9) . 3_665 ?
O2A C1A C2A 115.4(10) . . ?
O1A C1A O2A 127.7(11) . . ?
O1A C1A C2A 117.0(10) . . ?
C4I O5I C9I 117.1(11) . . ?
C2I C7I H7I 117.9 . . ?
C2I C7I C6I 124.2(11) . . ?
C6I C7I H7I 117.9 . . ?
O5I C4I C5I 116.6(12) . . ?
C3I C4I O5I 120.4(15) . . ?
C3I C4I C5I 122.9(11) . . ?
C7I C2I C1I 124.0(11) . . ?
C7I C2I C3I 116.0(11) . . ?
C1I C2I C3I 119.6(12) . . ?
C7I C6I C8I 121.3(12) . . ?
C5I C6I C7I 119.6(12) . . ?
C5I C6I C8I 119.0(12) . . ?
O4I C8I O3I 120.1(14) . . ?
O4I C8I C6I 120.3(11) . . ?
O3I C8I C6I 119.6(12) . . ?
O2I C1I O1I 123.3(10) . . ?
O2I C1I C2I 119.7(11) . . ?
O1I C1I C2I 116.9(10) . . ?
C4I C3I C2I 118.1(12) . . ?
C4I C3I H3I 120.9 . . ?
C2I C3I H3I 120.9 . . ?
C4I C5I H5I 120.7 . . ?
C6I C5I C4I 118.5(11) . . ?
C6I C5I H5I 120.7 . . ?
O1T C4T H4TA 110.6 . . ?
O1T C4T H4TB 110.6 . . ?
O1T C4T C3T 105.8(11) . . ?
H4TA C4T H4TB 108.7 . . ?
C3T C4T H4TA 110.6 . . ?
C3T C4T H4TB 110.6 . . ?
O3A C8A O4A 126.9(11) . . ?
O3A C8A C9A 115.9(9) . . ?
O4A C8A C9A 116.8(11) . . ?
H10A C10I H10B 108.0 . . ?
C9I C10I H10A 109.4 . . ?
C9I C10I H10B 109.4 . . ?
C11I C10I H10A 109.4 . . ?
C11I C10I H10B 109.4 . . ?
C11I C10I C9I 111.2(13) . . ?
O1T C1T H1TA 110.7 . . ?
O1T C1T H1TB 110.7 . . ?
H1TA C1T H1TB 108.8 . . ?
C2T C1T O1T 105.4(11) . . ?
C2T C1T H1TA 110.7 . . ?
C2T C1T H1TB 110.7 . . ?
O5I C9I C10I 107.1(11) . . ?
O5I C9I H9IA 110.3 . . ?
O5I C9I H9IB 110.3 . . ?
C10I C9I H9IA 110.3 . . ?
C10I C9I H9IB 110.3 . . ?
H9IA C9I H9IB 108.6 . . ?
C10I C11I H11A 107.6 . . ?
C10I C11I H11B 107.6 . . ?
C10I C11I C12I 118.8(16) . . ?
H11A C11I H11B 107.1 . . ?
C12I C11I H11A 107.6 . . ?
C12I C11I H11B 107.6 . . ?
C11I C12I H12A 108.4 . . ?
C11I C12I H12B 108.4 . . ?
H12A C12I H12B 107.5 . . ?
C13I C12I C11I 116(2) . . ?
C13I C12I H12A 108.4 . . ?
C13I C12I H12B 108.4 . . ?
H14A C14I H14B 106.3 . . ?
C15I C14I H14A 106.0 . . ?
C15I C14I H14B 106.0 . . ?
C13I C14I H14A 106.0 . . ?
C13I C14I H14B 106.0 . . ?
C13I C14I C15I 125(2) . . ?
H16A C16I H16B 108.0 . . ?
C15I C16I H16A 109.3 . . ?
C15I C16I H16B 109.3 . . ?
C15I C16I C17I 111.4(18) . . ?
C17I C16I H16A 109.3 . . ?
C17I C16I H16B 109.3 . . ?
C12A C13A C14A 120.0 . . ?
C12A C13A N2A 130.4(7) . . ?
C14A C13A N2A 109.5(8) . . ?
C13A C12A H12C 120.0 . . ?
C13A C12A C11A 120.0 . . ?
C11A C12A H12C 120.0 . . ?
C12A C11A H11C 120.0 . . ?
C10A C11A C12A 120.0 . . ?
C10A C11A H11C 120.0 . . ?
C11A C10A H10C 120.0 . . ?
C11A C10A C9A 120.0 . . ?
C9A C10A H10C 120.0 . . ?
C10A C9A C8A 121.6(7) . . ?
C14A C9A C8A 118.3(8) . . ?
C14A C9A C10A 120.0 . . ?
C13A C14A H14C 120.0 . . ?
C9A C14A C13A 120.0 . . ?
C9A C14A H14C 120.0 . . ?
C4T C3T H3TA 110.3 . . ?
C4T C3T H3TB 110.3 . . ?
C4T C3T C2T 107.3(12) . . ?
H3TA C3T H3TB 108.5 . . ?
C2T C3T H3TA 110.3 . . ?
C2T C3T H3TB 110.3 . . ?
C1T C2T C3T 100.5(12) . . ?
C1T C2T H2TA 111.7 . . ?
C1T C2T H2TB 111.7 . . ?
C3T C2T H2TA 111.7 . . ?
C3T C2T H2TB 111.7 . . ?
H2TA C2T H2TB 109.4 . . ?
C14I C15I H15A 108.4 . . ?
C14I C15I H15B 108.4 . . ?
C16I C15I C14I 115.6(18) . . ?
C16I C15I H15A 108.4 . . ?
C16I C15I H15B 108.4 . . ?
H15A C15I H15B 107.4 . . ?
C12I C13I H13A 109.0 . . ?
C12I C13I H13B 109.0 . . ?
C14I C13I C12I 112.8(17) . . ?
C14I C13I H13A 109.0 . . ?
C14I C13I H13B 109.0 . . ?
H13A C13I H13B 107.8 . . ?
H18A C18I H18B 107.3 . . ?
C17I C18I H18A 108.2 . . ?
C17I C18I H18B 108.2 . . ?
C19I C18I H18A 108.2 . . ?
C19I C18I H18B 108.2 . . ?
C19I C18I C17I 117(2) . . ?
N1A N2A C13A 104.1(17) . . ?
N2A N1A C6A 98.2(17) . 18_546 ?
C16I C17I H17A 101.4 . . ?
C16I C17I H17B 101.4 . . ?
C18I C17I C16I 142(2) . . ?
C18I C17I H17A 101.4 . . ?
C18I C17I H17B 101.4 . . ?
H17A C17I H17B 104.6 . . ?
C18I C19I H19A 101.8 . . ?
C18I C19I H19B 101.8 . . ?
C18I C19I C20I 141(4) . . ?
H19A C19I H19B 104.7 . . ?
C20I C19I H19A 101.8 . . ?
C20I C19I H19B 101.8 . . ?
C19I C20I H20A 109.5 . . ?
C19I C20I H20B 109.5 . . ?
C19I C20I H20C 109.5 . . ?
H20A C20I H20B 109.5 . . ?
H20A C20I H20C 109.5 . . ?
H20B C20I H20C 109.5 . . ?
C7A C6A N1A 134.6(9) . 17_556 ?
C7A C6A C5A 120.0 . . ?
C5A C6A N1A 105.4(9) . 17_556 ?
C6A C7A H7A 120.0 . . ?
C6A C7A C2A 120.0 . . ?
C2A C7A H7A 120.0 . . ?
C7A C2A C1A 120.0(7) . . ?
C3A C2A C1A 119.9(7) . . ?
C3A C2A C7A 120.0 . . ?
C2A C3A H3A 120.0 . . ?
C2A C3A C4A 120.0 . . ?
C4A C3A H3A 120.0 . . ?
C3A C4A H4A 120.0 . . ?
C5A C4A C3A 120.0 . . ?
C5A C4A H4A 120.0 . . ?
C6A C5A H5A 120.0 . . ?
C4A C5A C6A 120.0 . . ?
C4A C5A H5A 120.0 . . ?

loop_
_geom_bond_atom_site_label_1
_geom_bond_atom_site_label_2
_geom_bond_distance
_geom_bond_site_symmetry_2
_geom_bond_publ_flag
Rh2 Rh02 2.3803(10) . ?
Rh2 O2A 2.009(7) . ?
Rh2 O2I 2.024(7) . ?
Rh2 O1T 2.259(7) . ?
Rh2 O4A 2.011(7) . ?
Rh2 O4I 2.010(7) 2_655 ?
Rh02 O1A 2.038(8) . ?
Rh02 O3A 2.033(7) . ?
Rh02 O1I 2.006(7) . ?
Rh02 O3I 2.050(7) 2_655 ?
Rh02 O1H 2.421(9) . ?
O2A C1A 1.285(12) . ?
O1A C1A 1.224(12) . ?
O3A C8A 1.258(12) . ?
O2I C1I 1.219(11) . ?
O1I C1I 1.313(12) . ?
O1T C4T 1.397(12) . ?
O1T C1T 1.516(14) . ?
O4A C8A 1.260(12) . ?
O4I C8I 1.291(12) . ?
O3I C8I 1.297(12) . ?
C1A C2A 1.532(13) . ?
O5I C4I 1.386(14) . ?
O5I C9I 1.452(15) . ?
C7I H7I 0.9500 . ?
C7I C2I 1.397(14) . ?
C7I C6I 1.400(14) . ?
C4I C3I 1.384(15) . ?
C4I C5I 1.440(16) . ?
C2I C1I 1.418(14) . ?
C2I C3I 1.456(15) . ?
C6I C8I 1.415(15) . ?
C6I C5I 1.345(15) . ?
C3I H3I 0.9500 . ?
C5I H5I 0.9500 . ?
C4T H4TA 0.9900 . ?
C4T H4TB 0.9900 . ?
C4T C3T 1.451(15) . ?
C8A C9A 1.487(12) . ?
C10I H10A 0.9900 . ?
C10I H10B 0.9900 . ?
C10I C9I 1.555(17) . ?
C10I C11I 1.436(18) . ?
C1T H1TA 0.9900 . ?
C1T H1TB 0.9900 . ?
C1T C2T 1.490(18) . ?
C9I H9IA 0.9900 . ?
C9I H9IB 0.9900 . ?
C11I H11A 0.9900 . ?
C11I H11B 0.9900 . ?
C11I C12I 1.501(18) . ?
C12I H12A 0.9900 . ?
C12I H12B 0.9900 . ?
C12I C13I 1.490(14) . ?
C14I H14A 0.9900 . ?
C14I H14B 0.9900 . ?
C14I C15I 1.462(15) . ?
C14I C13I 1.449(12) . ?
C16I H16A 0.9900 . ?
C16I H16B 0.9900 . ?
C16I C15I 1.456(14) . ?
C16I C17I 1.613(17) . ?
C13A C12A 1.3900 . ?
C13A C14A 1.3900 . ?
C13A N2A 1.532(10) . ?
C12A H12C 0.9500 . ?
C12A C11A 1.3900 . ?
C11A H11C 0.9500 . ?
C11A C10A 1.3900 . ?
C10A H10C 0.9500 . ?
C10A C9A 1.3900 . ?
C9A C14A 1.3900 . ?
C14A H14C 0.9500 . ?
C3T H3TA 0.9900 . ?
C3T H3TB 0.9900 . ?
C3T C2T 1.537(18) . ?
C2T H2TA 0.9900 . ?
C2T H2TB 0.9900 . ?
C15I H15A 0.9900 . ?
C15I H15B 0.9900 . ?
C13I H13A 0.9900 . ?
C13I H13B 0.9900 . ?
C18I H18A 0.9900 . ?
C18I H18B 0.9900 . ?
C18I C17I 1.504(18) . ?
C18I C19I 1.456(19) . ?
N2A N1A 0.974(11) . ?
N1A C6A 1.61(2) 18_546 ?
C17I H17A 0.9900 . ?
C17I H17B 0.9900 . ?
C19I H19A 0.9900 . ?
C19I H19B 0.9900 . ?
C19I C20I 1.487(14) . ?
C20I H20A 0.9800 . ?
C20I H20B 0.9800 . ?
C20I H20C 0.9800 . ?
C6A C7A 1.3900 . ?
C6A C5A 1.3900 . ?
C7A H7A 0.9500 . ?
C7A C2A 1.3900 . ?
C2A C3A 1.3900 . ?
C3A H3A 0.9500 . ?
C3A C4A 1.3900 . ?
C4A H4A 0.9500 . ?
C4A C5A 1.3900 . ?
C5A H5A 0.9500 . ?

loop_
_geom_torsion_atom_site_label_1
_geom_torsion_atom_site_label_2
_geom_torsion_atom_site_label_3
_geom_torsion_atom_site_label_4
_geom_torsion
_geom_torsion_site_symmetry_1
_geom_torsion_site_symmetry_2
_geom_torsion_site_symmetry_3
_geom_torsion_site_symmetry_4
_geom_torsion_publ_flag
Rh2 O2A C1A O1A 0.3(14) . . . . ?
Rh2 O2A C1A C2A 179.0(5) . . . . ?
Rh2 O2I C1I O1I 0.9(15) . . . . ?
Rh2 O2I C1I C2I 177.2(8) . . . . ?
Rh2 O1T C4T C3T -170.5(9) . . . . ?
Rh2 O1T C1T C2T 169.5(11) . . . . ?
Rh2 O4A C8A O3A -6.5(16) . . . . ?
Rh2 O4A C8A C9A -178.9(6) . . . . ?
Rh2 O4I C8I O3I 10.5(13) 3_665 . . . ?
Rh2 O4I C8I C6I -169.7(8) 3_665 . . . ?
Rh02 O1A C1A O2A 1.3(15) . . . . ?
Rh02 O1A C1A C2A -177.4(6) . . . . ?
Rh02 O3A C8A O4A 7.1(16) . . . . ?
Rh02 O3A C8A C9A 179.5(6) . . . . ?
Rh02 O1I C1I O2I 1.4(15) . . . . ?
Rh02 O1I C1I C2I -174.9(7) . . . . ?
Rh02 O3I C8I O4I -9.7(13) 3_665 . . . ?
Rh02 O3I C8I C6I 170.5(8) 3_665 . . . ?
O2A C1A C2A C7A 172.1(6) . . . . ?
O2A C1A C2A C3A -4.9(11) . . . . ?
O1A C1A C2A C7A -9.0(12) . . . . ?
O1A C1A C2A C3A 173.9(7) . . . . ?
O3A C8A C9A C10A -175.4(8) . . . . ?
O3A C8A C9A C14A 8.0(12) . . . . ?
O1T C4T C3T C2T 28.1(17) . . . . ?
O1T C1T C2T C3T -25.8(18) . . . . ?
O4A C8A C9A C10A -2.2(12) . . . . ?
O4A C8A C9A C14A -178.8(7) . . . . ?
C1A C2A C3A C4A 177.0(8) . . . . ?
O5I C4I C3I C2I 177.6(11) . . . . ?
O5I C4I C5I C6I 179.6(11) . . . . ?
C7I C2I C1I O2I -175.5(11) . . . . ?
C7I C2I C1I O1I 0.9(17) . . . . ?
C7I C2I C3I C4I 6.1(17) . . . . ?
C7I C6I C8I O4I 177.2(10) . . . . ?
C7I C6I C8I O3I -2.9(17) . . . . ?
C7I C6I C5I C4I -1.0(19) . . . . ?
C4I O5I C9I C10I 178.1(11) . . . . ?
C2I C7I C6I C8I -174.5(11) . . . . ?
C2I C7I C6I C5I 7.8(19) . . . . ?
C6I C7I C2I C1I 176.8(11) . . . . ?
C6I C7I C2I C3I -10.2(18) . . . . ?
C8I C6I C5I C4I -178.7(11) . . . . ?
C1I C2I C3I C4I 179.5(10) . . . . ?
C3I C4I C5I C6I -3(2) . . . . ?
C3I C2I C1I O2I 11.7(17) . . . . ?
C3I C2I C1I O1I -171.8(10) . . . . ?
C5I C4I C3I C2I -0.1(19) . . . . ?
C5I C6I C8I O4I -5.1(17) . . . . ?
C5I C6I C8I O3I 174.8(10) . . . . ?
C4T O1T C1T C2T 43.7(15) . . . . ?
C4T C3T C2T C1T 0.1(19) . . . . ?
C8A C9A C14A C13A 176.7(8) . . . . ?
C10I C11I C12I C13I 163(3) . . . . ?
C1T O1T C4T C3T -43.1(13) . . . . ?
C9I O5I C4I C3I -2(2) . . . . ?
C9I O5I C4I C5I 175.9(11) . . . . ?
C9I C10I C11I C12I -170.3(16) . . . . ?
C11I C10I C9I O5I 179.6(14) . . . . ?
C11I C12I C13I C14I 147(4) . . . . ?
C13A C12A C11A C10A 0.0 . . . . ?
C13A N2A N1A C6A -178.4(8) . . . 18_546 ?
C12A C13A C14A C9A 0.0 . . . . ?
C12A C13A N2A N1A -11(2) . . . . ?
C12A C11A C10A C9A 0.0 . . . . ?
C11A C10A C9A C8A -176.5(9) . . . . ?
C11A C10A C9A C14A 0.0 . . . . ?
C10A C9A C14A C13A 0.0 . . . . ?
C14A C13A C12A C11A 0.0 . . . . ?
C14A C13A N2A N1A 172.4(15) . . . . ?
C15I C14I C13I C12I 166(3) . . . . ?
C15I C16I C17I C18I -158(5) . . . . ?
C13I C14I C15I C16I -8(7) . . . . ?
N2A C13A C12A C11A -176.1(10) . . . . ?
N2A C13A C14A C9A 176.8(8) . . . . ?
N1A C6A C7A C2A 177.3(13) 17_556 . . . ?
N1A C6A C5A C4A -178.0(9) 17_556 . . . ?
C17I C16I C15I C14I -124(4) . . . . ?
C17I C18I C19I C20I -172(5) . . . . ?
C19I C18I C17I C16I -175(5) . . . . ?
C6A C7A C2A C1A -177.0(8) . . . . ?
C6A C7A C2A C3A 0.0 . . . . ?
C7A C6A C5A C4A 0.0 . . . . ?
C7A C2A C3A C4A 0.0 . . . . ?
C2A C3A C4A C5A 0.0 . . . . ?
C3A C4A C5A C6A 0.0 . . . . ?
C5A C6A C7A C2A 0.0 . . . . ?

loop_
_smtbx_masks_void_nr
_smtbx_masks_void_average_x
_smtbx_masks_void_average_y
_smtbx_masks_void_average_z
_smtbx_masks_void_volume
_smtbx_masks_void_count_electrons
_smtbx_masks_void_content
1 -0.060 -0.225 -0.209 12794.5 2101.8 ?
